data_7105377
loop_
_publ_author_name
'Conrad, Eamonn'
'Burford, Neil'
'Werner-Zwanziger, Ulrike'
'McDonald, Robert'
'Ferguson, Michael J'

_publ_section_title
;
 Phosphinopnictinophosphonium frameworks.
;
_journal_issue 14
_journal_name_full 'Chemical communications (Cambridge, England)'
_journal_page_first 2465
_journal_page_last 2467
_journal_paper_doi 10.1039/b924918d
_journal_volume 46
_journal_year 2010
_chemical_formula_moiety 'C48 H88 Cl2 P8 Sb2, 2(Al Cl4), C7 H8'
_chemical_formula_sum 'C55 H96 Al2 Cl10 P8 Sb2'
_chemical_formula_weight 1657.04
_chemical_name_systematic
;
?
;
_space_group_IT_number 14
_symmetry_cell_setting monoclinic
_symmetry_space_group_name_Hall '-P 2yn'
_symmetry_space_group_name_H-M 'P 1 21/n 1'
_atom_sites_solution_hydrogens geom
_atom_sites_solution_primary direct
_atom_sites_solution_secondary difmap
_audit_creation_method SHELXL-97
_cell_angle_alpha 90.00
_cell_angle_beta 104.6473(7)
_cell_angle_gamma 90.00
_cell_formula_units_Z 2
_cell_length_a 12.0664(7)
_cell_length_b 21.3906(13)
_cell_length_c 14.9019(9)
_cell_measurement_reflns_used 9973
_cell_measurement_temperature 173(2)
_cell_measurement_theta_max 25.79
_cell_measurement_theta_min 2.37
_cell_volume 3721.3(4)
_computing_cell_refinement 'Bruker SAINT'
_computing_data_collection 'Bruker APEX2'
_computing_data_reduction 'Bruker SAINT'
_computing_molecular_graphics 'Bruker SHELXTL'
_computing_publication_material 'Bruker SHELXTL'
_computing_structure_refinement 'SHELXL-97 (Sheldrick, 2008)'
_computing_structure_solution 'DIRDIF-2008 (Beurskens et al., 2008)'
_diffrn_ambient_temperature 173(2)
_diffrn_measured_fraction_theta_full 0.998
_diffrn_measured_fraction_theta_max 0.998
_diffrn_measurement_device_type 'Bruker APEX-II CCD'
_diffrn_measurement_method '\w scans'
_diffrn_radiation_monochromator graphite
_diffrn_radiation_source 'fine-focus sealed tube'
_diffrn_radiation_type MoK\a
_diffrn_radiation_wavelength 0.71073
_diffrn_reflns_av_R_equivalents 0.0332
_diffrn_reflns_av_sigmaI/netI 0.0279
_diffrn_reflns_limit_h_max 15
_diffrn_reflns_limit_h_min -15
_diffrn_reflns_limit_k_max 26
_diffrn_reflns_limit_k_min -26
_diffrn_reflns_limit_l_max 18
_diffrn_reflns_limit_l_min -18
_diffrn_reflns_number 28434
_diffrn_reflns_theta_full 26.55
_diffrn_reflns_theta_max 26.55
_diffrn_reflns_theta_min 1.70
_exptl_absorpt_coefficient_mu 1.314
_exptl_absorpt_correction_T_max 0.7931
_exptl_absorpt_correction_T_min 0.5318
_exptl_absorpt_correction_type integration
_exptl_absorpt_process_details 'SADABS (Sheldrick, 2008)'
_exptl_crystal_colour orange
_exptl_crystal_density_diffrn 1.479
_exptl_crystal_density_method 'not measured'
_exptl_crystal_description prism
_exptl_crystal_F_000 1688
_exptl_crystal_size_max 0.55
_exptl_crystal_size_mid 0.38
_exptl_crystal_size_min 0.19
_refine_diff_density_max 1.405
_refine_diff_density_min -0.845
_refine_diff_density_rms 0.100
_refine_ls_extinction_method none
_refine_ls_goodness_of_fit_ref 1.114
_refine_ls_hydrogen_treatment constr
_refine_ls_matrix_type full
_refine_ls_number_parameters 318
_refine_ls_number_reflns 7740
_refine_ls_number_restraints 3
_refine_ls_restrained_S_all 1.114
_refine_ls_R_factor_all 0.0636
_refine_ls_R_factor_gt 0.0538
_refine_ls_shift/su_max 0.000
_refine_ls_shift/su_mean 0.000
_refine_ls_structure_factor_coef Fsqd
_refine_ls_weighting_details 'calc w=1/[\s^2^(Fo^2^)+(0.0424P)^2^+13.5259P] where P=(Fo^2^+2Fc^2^)/3'
_refine_ls_weighting_scheme calc
_refine_ls_wR_factor_gt 0.1241
_refine_ls_wR_factor_ref 0.1295
_reflns_number_gt 6589
_reflns_number_total 7740
_reflns_threshold_expression I>2\s(I)
_cod_data_source_file b924918d.txt
_cod_data_source_block dal0903
_cod_depositor_comments
;
The following automatic conversions were performed:
'_symmetry_cell_setting' value 'Monoclinic' changed to 'monoclinic'
according to '/home/saulius/struct/CIF-dictionaries/cif_core.dic'
dictionary named 'cif_core.dic' version 2.4.1 from 2010-06-29.

Automatic conversion script
Id: cif_fix_enum 1527 2010-12-29 10:47:43Z saulius 
;
_cod_original_sg_symbol_H-M 'P 21/n'
_cod_database_code 7105377

loop_
_symmetry_equiv_pos_as_xyz
'x, y, z'
'-x+1/2, y+1/2, -z+1/2'
'-x, -y, -z'
'x-1/2, -y-1/2, z-1/2'

loop_
_atom_site_label
_atom_site_type_symbol
_atom_site_fract_x
_atom_site_fract_y
_atom_site_fract_z
_atom_site_U_iso_or_equiv
_atom_site_adp_type
_atom_site_occupancy
_atom_site_symmetry_multiplicity
_atom_site_calc_flag
_atom_site_refinement_flags
_atom_site_disorder_assembly
_atom_site_disorder_group
Sb Sb 0.56710(3) 0.475087(14) 0.43941(2) 0.03451(11) Uani 1 1 d . . .
Cl1 Cl 0.70909(10) 0.55355(5) 0.48021(9) 0.0388(3) Uani 1 1 d . . .
P1 P 0.45358(11) 0.56244(6) 0.30407(8) 0.0342(3) Uani 1 1 d . B .
P2 P 0.40307(11) 0.65351(5) 0.35259(9) 0.0353(3) Uani 1 1 d . . .
P3 P 0.29199(10) 0.58749(5) 0.40414(8) 0.0325(3) Uani 1 1 d . . .
P4 P 0.26604(11) 0.54659(6) 0.26357(9) 0.0350(3) Uani 1 1 d . . .
C11 C 0.5096(5) 0.5692(3) 0.1997(4) 0.0490(13) Uani 1 1 d . . .
H11A H 0.4956 0.5280 0.1671 0.059 Uiso 0.55 1 calc PR A 1
H11B H 0.5379 0.5268 0.1879 0.059 Uiso 0.45 1 calc PR A 2
C12A C 0.6370(12) 0.5803(7) 0.2227(10) 0.072(4) Uiso 0.55 1 d P B 1
H12A H 0.6772 0.5485 0.2675 0.087 Uiso 0.55 1 calc PR B 1
H12B H 0.6552 0.6221 0.2511 0.087 Uiso 0.55 1 calc PR B 1
C13A C 0.6769(15) 0.5761(8) 0.1316(11) 0.087(4) Uiso 0.55 1 d P B 1
H13A H 0.7603 0.5842 0.1456 0.104 Uiso 0.55 1 calc PR B 1
H13B H 0.6630 0.5332 0.1062 0.104 Uiso 0.55 1 calc PR B 1
C14A C 0.6148(13) 0.6224(7) 0.0594(10) 0.067(4) Uiso 0.55 1 d P B 1
H14A H 0.6393 0.6160 0.0015 0.080 Uiso 0.55 1 calc PR B 1
H14B H 0.6370 0.6653 0.0817 0.080 Uiso 0.55 1 calc PR B 1
C15A C 0.4853(15) 0.6164(9) 0.0382(11) 0.080(4) Uiso 0.55 1 d P B 1
H15A H 0.4612 0.5760 0.0069 0.096 Uiso 0.55 1 calc PR B 1
H15B H 0.4490 0.6504 -0.0043 0.096 Uiso 0.55 1 calc PR B 1
C16A C 0.4450(11) 0.6200(7) 0.1288(9) 0.064(3) Uiso 0.55 1 d P B 1
H16A H 0.3614 0.6127 0.1149 0.077 Uiso 0.55 1 calc PR B 1
H16B H 0.4610 0.6621 0.1565 0.077 Uiso 0.55 1 calc PR B 1
C12B C 0.6137(12) 0.6122(7) 0.2235(9) 0.052(3) Uiso 0.45 1 d P B 2
H12C H 0.6695 0.5970 0.2799 0.062 Uiso 0.45 1 calc PR B 2
H12D H 0.5901 0.6551 0.2355 0.062 Uiso 0.45 1 calc PR B 2
C13B C 0.6689(14) 0.6124(8) 0.1401(11) 0.062(4) Uiso 0.45 1 d P B 2
H13C H 0.6944 0.5699 0.1285 0.074 Uiso 0.45 1 calc PR B 2
H13D H 0.7357 0.6409 0.1521 0.074 Uiso 0.45 1 calc PR B 2
C14B C 0.569(2) 0.6367(10) 0.0522(14) 0.084(6) Uiso 0.45 1 d P B 2
H14C H 0.5314 0.6746 0.0685 0.100 Uiso 0.45 1 calc PR B 2
H14D H 0.6007 0.6462 -0.0014 0.100 Uiso 0.45 1 calc PR B 2
C15B C 0.4878(18) 0.5843(11) 0.0310(15) 0.087(6) Uiso 0.45 1 d P B 2
H15C H 0.5282 0.5440 0.0314 0.104 Uiso 0.45 1 calc PR B 2
H15D H 0.4325 0.5899 -0.0300 0.104 Uiso 0.45 1 calc PR B 2
C16B C 0.4240(12) 0.5877(7) 0.1152(10) 0.054(3) Uiso 0.45 1 d P B 2
H16C H 0.3964 0.6306 0.1214 0.064 Uiso 0.45 1 calc PR B 2
H16D H 0.3577 0.5588 0.1031 0.064 Uiso 0.45 1 calc PR B 2
C21 C 0.5131(4) 0.6762(2) 0.4592(3) 0.0375(11) Uiso 1 1 d . . .
H21 H 0.5441 0.6376 0.4945 0.045 Uiso 1 1 calc R . .
C22 C 0.6106(4) 0.7106(2) 0.4327(4) 0.0471(13) Uani 1 1 d . . .
H22A H 0.5800 0.7471 0.3935 0.057 Uiso 1 1 calc R . .
H22B H 0.6482 0.6825 0.3966 0.057 Uiso 1 1 calc R . .
C23 C 0.6980(6) 0.7323(3) 0.5209(5) 0.0678(20) Uani 1 1 d . . .
H23A H 0.7341 0.6952 0.5563 0.081 Uiso 1 1 calc R . .
H23B H 0.7590 0.7567 0.5033 0.081 Uiso 1 1 calc R . .
C24 C 0.6446(7) 0.7714(4) 0.5811(5) 0.080(2) Uani 1 1 d . . .
H24A H 0.6166 0.8109 0.5487 0.096 Uiso 1 1 calc R . .
H24B H 0.7029 0.7820 0.6388 0.096 Uiso 1 1 calc R . .
C25 C 0.5463(7) 0.7380(3) 0.6055(4) 0.075(2) Uani 1 1 d . . .
H25A H 0.5095 0.7664 0.6418 0.090 Uiso 1 1 calc R . .
H25B H 0.5758 0.7012 0.6446 0.090 Uiso 1 1 calc R . .
C26 C 0.4575(5) 0.7166(3) 0.5188(4) 0.0502(14) Uani 1 1 d . . .
H26A H 0.3965 0.6925 0.5370 0.060 Uiso 1 1 calc R . .
H26B H 0.4218 0.7535 0.4828 0.060 Uiso 1 1 calc R . .
C31 C 0.1618(4) 0.6284(2) 0.4180(3) 0.0378(11) Uani 1 1 d . . .
H31 H 0.1787 0.6427 0.4840 0.045 Uiso 1 1 calc R . .
C32 C 0.1315(5) 0.6865(3) 0.3583(5) 0.0564(15) Uani 1 1 d . . .
H32A H 0.1162 0.6749 0.2920 0.068 Uiso 1 1 calc R . .
H32B H 0.1970 0.7160 0.3725 0.068 Uiso 1 1 calc R . .
C33 C 0.0259(6) 0.7183(3) 0.3766(5) 0.0694(19) Uani 1 1 d . . .
H33A H 0.0444 0.7342 0.4410 0.083 Uiso 1 1 calc R . .
H33B H 0.0042 0.7544 0.3342 0.083 Uiso 1 1 calc R . .
C34 C -0.0736(6) 0.6737(4) 0.3622(6) 0.077(2) Uani 1 1 d . . .
H34A H -0.1393 0.6951 0.3775 0.092 Uiso 1 1 calc R . .
H34B H -0.0971 0.6611 0.2962 0.092 Uiso 1 1 calc R . .
C35 C -0.0433(6) 0.6170(4) 0.4213(7) 0.086(3) Uani 1 1 d . . .
H35A H -0.1094 0.5880 0.4083 0.103 Uiso 1 1 calc R . .
H35B H -0.0272 0.6293 0.4874 0.103 Uiso 1 1 calc R . .
C36 C 0.0611(5) 0.5834(3) 0.4040(5) 0.0604(16) Uani 1 1 d . . .
H36A H 0.0819 0.5477 0.4473 0.072 Uiso 1 1 calc R . .
H36B H 0.0425 0.5668 0.3399 0.072 Uiso 1 1 calc R . .
C41 C 0.2477(4) 0.4601(2) 0.2694(3) 0.0343(10) Uani 1 1 d . . .
H41 H 0.3073 0.4425 0.3227 0.041 Uiso 1 1 calc R . .
C42 C 0.2636(5) 0.4335(2) 0.1774(4) 0.0428(12) Uani 1 1 d . . .
H42A H 0.2096 0.4542 0.1246 0.051 Uiso 1 1 calc R . .
H42B H 0.3425 0.4420 0.1725 0.051 Uiso 1 1 calc R . .
C43 C 0.2418(5) 0.3628(3) 0.1730(4) 0.0527(14) Uani 1 1 d . . .
H43A H 0.2470 0.3469 0.1118 0.063 Uiso 1 1 calc R . .
H43B H 0.3019 0.3419 0.2212 0.063 Uiso 1 1 calc R . .
C44 C 0.1255(5) 0.3466(2) 0.1873(4) 0.0559(15) Uani 1 1 d . . .
H44A H 0.0651 0.3625 0.1343 0.067 Uiso 1 1 calc R . .
H44B H 0.1177 0.3005 0.1892 0.067 Uiso 1 1 calc R . .
C45 C 0.1088(5) 0.3741(2) 0.2758(4) 0.0498(14) Uani 1 1 d . . .
H45A H 0.1627 0.3540 0.3292 0.060 Uiso 1 1 calc R . .
H45B H 0.0299 0.3651 0.2804 0.060 Uiso 1 1 calc R . .
C46 C 0.1282(4) 0.4448(2) 0.2808(4) 0.0411(11) Uani 1 1 d . . .
H46A H 0.1204 0.4607 0.3413 0.049 Uiso 1 1 calc R . .
H46B H 0.0696 0.4655 0.2311 0.049 Uiso 1 1 calc R . .
Cl2 Cl 0.55742(14) 0.38495(9) 0.22969(13) 0.0702(5) Uani 1 1 d . . .
Cl3 Cl 0.82213(18) 0.44464(9) 0.33969(15) 0.0839(6) Uani 1 1 d . . .
Cl4 Cl 0.7780(3) 0.28589(11) 0.3377(2) 0.1285(11) Uani 1 1 d . . .
Cl5 Cl 0.7875(2) 0.36041(15) 0.13448(15) 0.1126(9) Uani 1 1 d . . .
Al Al 0.73797(16) 0.36868(8) 0.25838(13) 0.0535(4) Uani 1 1 d . . .
C10S C -0.0281(13) 0.5960(6) 0.1104(10) 0.0852(18) Uiso 0.50 1 d PD C -1
H10A H -0.0694 0.6300 0.0719 0.102 Uiso 0.50 1 calc PR C -1
H10B H 0.0445 0.6119 0.1491 0.102 Uiso 0.50 1 calc PR C -1
H10C H -0.0748 0.5796 0.1501 0.102 Uiso 0.50 1 calc PR C -1
C11S C -0.0045(10) 0.5449(5) 0.0493(9) 0.0852(18) Uiso 0.50 1 d PGD C -1
C12S C 0.0807(10) 0.5508(5) 0.0020(9) 0.0852(18) Uiso 0.50 1 d PGD C -1
H12S H 0.1269 0.5873 0.0097 0.102 Uiso 0.50 1 calc PR C -1
C13S C 0.0981(10) 0.5032(6) -0.0564(8) 0.0852(18) Uiso 0.50 1 d PG C -1
H13S H 0.1563 0.5072 -0.0887 0.102 Uiso 0.50 1 calc PR C -1
C14S C 0.0305(11) 0.4498(5) -0.0677(8) 0.0852(18) Uiso 0.50 1 d PG C -1
H14S H 0.0424 0.4173 -0.1076 0.102 Uiso 0.50 1 calc PR C -1
C15S C -0.0547(11) 0.4439(5) -0.0204(9) 0.0852(18) Uiso 0.50 1 d PG C -1
H15S H -0.1009 0.4074 -0.0281 0.102 Uiso 0.50 1 calc PR C -1
C16S C -0.0721(10) 0.4915(5) 0.0381(9) 0.0852(18) Uiso 0.50 1 d PGD C -1
H16S H -0.1303 0.4875 0.0703 0.102 Uiso 0.50 1 calc PR C -1

loop_
_atom_site_aniso_label
_atom_site_aniso_U_11
_atom_site_aniso_U_22
_atom_site_aniso_U_33
_atom_site_aniso_U_23
_atom_site_aniso_U_13
_atom_site_aniso_U_12
Sb 0.03833(19) 0.03046(17) 0.03361(17) -0.00337(13) 0.00699(13) -0.00121(13)
Cl1 0.0357(6) 0.0344(6) 0.0440(6) 0.0024(5) 0.0063(5) -0.0038(5)
P1 0.0329(6) 0.0354(6) 0.0314(6) 0.0032(5) 0.0031(5) -0.0013(5)
P2 0.0360(7) 0.0264(6) 0.0387(7) 0.0038(5) 0.0005(5) -0.0034(5)
P3 0.0333(6) 0.0259(6) 0.0353(6) 0.0017(5) 0.0032(5) -0.0005(5)
P4 0.0329(6) 0.0312(6) 0.0357(6) -0.0013(5) -0.0009(5) -0.0019(5)
C11 0.050(3) 0.057(3) 0.040(3) 0.005(2) 0.009(2) -0.002(3)
C22 0.036(3) 0.035(3) 0.063(3) 0.003(2) -0.003(2) -0.007(2)
C23 0.058(4) 0.055(4) 0.070(4) 0.009(3) -0.021(3) -0.021(3)
C24 0.090(5) 0.071(5) 0.064(4) -0.015(4) -0.007(4) -0.040(4)
C25 0.101(6) 0.072(4) 0.042(3) -0.009(3) -0.001(3) -0.026(4)
C26 0.062(4) 0.043(3) 0.039(3) -0.002(2) -0.001(3) -0.008(3)
C31 0.037(3) 0.037(3) 0.040(3) 0.001(2) 0.010(2) 0.004(2)
C32 0.051(3) 0.045(3) 0.076(4) 0.014(3) 0.022(3) 0.014(3)
C33 0.065(4) 0.057(4) 0.090(5) 0.011(4) 0.027(4) 0.026(3)
C34 0.041(4) 0.090(5) 0.098(6) -0.011(4) 0.013(4) 0.015(4)
C35 0.057(4) 0.072(5) 0.146(8) -0.014(5) 0.059(5) -0.010(4)
C36 0.047(3) 0.053(3) 0.091(5) -0.002(3) 0.034(3) -0.004(3)
C41 0.031(2) 0.031(2) 0.034(2) -0.0005(19) -0.0050(19) -0.0006(18)
C42 0.049(3) 0.034(3) 0.041(3) -0.007(2) 0.004(2) 0.003(2)
C43 0.060(4) 0.039(3) 0.053(3) -0.009(2) 0.001(3) 0.004(3)
C44 0.057(4) 0.030(3) 0.067(4) -0.008(3) -0.010(3) -0.006(2)
C45 0.040(3) 0.041(3) 0.059(3) 0.005(3) -0.004(3) -0.008(2)
C46 0.033(3) 0.040(3) 0.045(3) -0.003(2) -0.001(2) -0.003(2)
Cl2 0.0578(9) 0.0807(11) 0.0722(10) -0.0236(9) 0.0169(8) 0.0034(8)
Cl3 0.0813(12) 0.0734(12) 0.1033(15) -0.0438(11) 0.0347(11) -0.0187(10)
Cl4 0.163(3) 0.0682(13) 0.118(2) 0.0148(13) -0.0305(18) 0.0167(15)
Cl5 0.0941(15) 0.182(3) 0.0690(12) -0.0356(14) 0.0334(11) 0.0421(16)
Al 0.0600(11) 0.0494(10) 0.0498(10) -0.0153(8) 0.0114(8) 0.0090(8)

loop_
_atom_type_symbol
_atom_type_description
_atom_type_scat_dispersion_real
_atom_type_scat_dispersion_imag
_atom_type_scat_source
C C 0.0033 0.0016 'International Tables Vol C Tables 4.2.6.8 and 6.1.1.4'
H H 0.0000 0.0000 'International Tables Vol C Tables 4.2.6.8 and 6.1.1.4'
Al Al 0.0645 0.0514 'International Tables Vol C Tables 4.2.6.8 and 6.1.1.4'
P P 0.1023 0.0942 'International Tables Vol C Tables 4.2.6.8 and 6.1.1.4'
Cl Cl 0.1484 0.1585 'International Tables Vol C Tables 4.2.6.8 and 6.1.1.4'
Sb Sb -0.5866 1.5461 'International Tables Vol C Tables 4.2.6.8 and 6.1.1.4'

loop_
_geom_angle_atom_site_label_1
_geom_angle_atom_site_label_2
_geom_angle_atom_site_label_3
_geom_angle
_geom_angle_site_symmetry_1
_geom_angle_site_symmetry_3
_geom_angle_publ_flag
Cl1 Sb P1 84.46(4) . . ?
Cl1 Sb P3 83.07(4) . 3_666 ?
P1 Sb P3 166.65(4) . 3_666 ?
Cl1 Sb Sb 93.50(3) . 3_666 ?
P1 Sb Sb 87.45(3) . 3_666 ?
P3 Sb Sb 88.56(3) 3_666 3_666 ?
Cl1 Sb Cl2 117.34(4) . . ?
P1 Sb Cl2 80.44(4) . . ?
P3 Sb Cl2 109.63(4) 3_666 . ?
Sb Sb Cl2 145.21(3) 3_666 . ?
C11 P1 P4 110.36(19) . . ?
C11 P1 P2 113.2(2) . . ?
P4 P1 P2 82.95(6) . . ?
C11 P1 Sb 115.83(19) . . ?
P4 P1 Sb 111.67(6) . . ?
P2 P1 Sb 118.06(6) . . ?
C21 P2 P3 103.55(16) . . ?
C21 P2 P1 108.20(17) . . ?
P3 P2 P1 78.06(6) . . ?
C31 P3 P2 109.97(16) . . ?
C31 P3 P4 111.72(17) . . ?
P2 P3 P4 82.95(6) . . ?
C31 P3 Sb 118.54(16) . 3_666 ?
P2 P3 Sb 107.17(6) . 3_666 ?
P4 P3 Sb 120.01(6) . 3_666 ?
C41 P4 P1 105.31(16) . . ?
C41 P4 P3 109.66(16) . . ?
P1 P4 P3 77.98(6) . . ?
C16B C11 C12B 113.4(9) . . ?
C12A C11 C16A 110.3(8) . . ?
C16B C11 P1 114.5(6) . . ?
C12A C11 P1 112.9(6) . . ?
C12B C11 P1 107.8(6) . . ?
C16A C11 P1 113.1(6) . . ?
C11 C12A C13A 108.4(11) . . ?
C14A C13A C12A 112.1(13) . . ?
C13A C14A C15A 113.0(13) . . ?
C14A C15A C16A 110.3(13) . . ?
C15A C16A C11 109.8(10) . . ?
C11 C12B C13B 108.1(11) . . ?
C12B C13B C14B 105.4(13) . . ?
C15B C14B C13B 104.4(16) . . ?
C14B C15B C16B 102.7(16) . . ?
C11 C16B C15B 106.4(12) . . ?
C26 C21 C22 111.3(4) . . ?
C26 C21 P2 108.9(3) . . ?
C22 C21 P2 109.6(3) . . ?
C21 C22 C23 109.4(5) . . ?
C24 C23 C22 112.2(6) . . ?
C23 C24 C25 111.5(6) . . ?
C24 C25 C26 111.5(6) . . ?
C21 C26 C25 110.3(5) . . ?
C32 C31 C36 111.9(5) . . ?
C32 C31 P3 113.9(4) . . ?
C36 C31 P3 110.8(4) . . ?
C31 C32 C33 110.3(5) . . ?
C34 C33 C32 111.4(6) . . ?
C35 C34 C33 111.4(6) . . ?
C34 C35 C36 111.9(6) . . ?
C31 C36 C35 110.0(5) . . ?
C46 C41 C42 110.6(4) . . ?
C46 C41 P4 110.1(3) . . ?
C42 C41 P4 106.3(3) . . ?
C43 C42 C41 110.1(5) . . ?
C44 C43 C42 112.1(5) . . ?
C45 C44 C43 111.7(4) . . ?
C44 C45 C46 112.2(5) . . ?
C45 C46 C41 110.2(4) . . ?
Al Cl2 Sb 95.99(7) . . ?
Cl5 Al Cl4 110.31(15) . . ?
Cl5 Al Cl3 111.52(14) . . ?
Cl4 Al Cl3 108.23(13) . . ?
Cl5 Al Cl2 109.98(11) . . ?
Cl4 Al Cl2 108.95(14) . . ?
Cl3 Al Cl2 107.77(10) . . ?
C12S C11S C16S 120.0 . . ?
C12S C11S C10S 121.4(4) . . ?
C16S C11S C10S 118.5(4) . . ?
C13S C12S C11S 120.0 . . ?
C14S C13S C12S 120.0 . . ?
C13S C14S C15S 120.0 . . ?
C14S C15S C16S 120.0 . . ?
C15S C16S C11S 120.0 . . ?

loop_
_geom_bond_atom_site_label_1
_geom_bond_atom_site_label_2
_geom_bond_distance
_geom_bond_site_symmetry_2
_geom_bond_publ_flag
Sb Cl1 2.3654(12) . ?
Sb P1 2.8353(12) . ?
Sb P3 2.8484(12) 3_666 ?
Sb Sb 2.9150(6) 3_666 ?
Sb Cl2 3.6489(17) . ?
P1 C11 1.851(6) . ?
P1 P4 2.2157(17) . ?
P1 P2 2.2161(18) . ?
P2 C21 1.859(5) . ?
P2 P3 2.2139(17) . ?
P3 C31 1.856(5) . ?
P3 P4 2.2180(18) . ?
P3 Sb 2.8484(12) 3_666 ?
P4 C41 1.868(5) . ?
C11 C16B 1.467(15) . ?
C11 C12A 1.507(15) . ?
C11 C12B 1.524(15) . ?
C11 C16A 1.577(14) . ?
C12A C13A 1.55(2) . ?
C13A C14A 1.51(2) . ?
C14A C15A 1.52(2) . ?
C15A C16A 1.55(2) . ?
C12B C13B 1.55(2) . ?
C13B C14B 1.63(3) . ?
C14B C15B 1.47(3) . ?
C15B C16B 1.63(2) . ?
C21 C26 1.512(7) . ?
C21 C22 1.522(7) . ?
C22 C23 1.535(8) . ?
C23 C24 1.488(11) . ?
C24 C25 1.505(10) . ?
C25 C26 1.526(8) . ?
C31 C32 1.518(7) . ?
C31 C36 1.523(7) . ?
C32 C33 1.528(8) . ?
C33 C34 1.505(10) . ?
C34 C35 1.489(11) . ?
C35 C36 1.529(8) . ?
C41 C46 1.529(7) . ?
C41 C42 1.542(7) . ?
C42 C43 1.534(7) . ?
C43 C44 1.512(9) . ?
C44 C45 1.503(8) . ?
C45 C46 1.528(7) . ?
Cl2 Al 2.140(3) . ?
Cl3 Al 2.125(2) . ?
Cl4 Al 2.116(3) . ?
Cl5 Al 2.087(3) . ?
C10S C11S 1.496(4) . ?
C11S C12S 1.3900 . ?
C11S C16S 1.3900 . ?
C12S C13S 1.3900 . ?
C13S C14S 1.3900 . ?
C14S C15S 1.3900 . ?
C15S C16S 1.3900 . ?

loop_
_geom_torsion_atom_site_label_1
_geom_torsion_atom_site_label_2
_geom_torsion_atom_site_label_3
_geom_torsion_atom_site_label_4
_geom_torsion
_geom_torsion_site_symmetry_1
_geom_torsion_site_symmetry_2
_geom_torsion_site_symmetry_3
_geom_torsion_site_symmetry_4
_geom_torsion_publ_flag
Cl1 Sb P1 C11 77.6(2) . . . . ?
P3 Sb P1 C11 98.6(3) 3_666 . . . ?
Sb Sb P1 C11 171.4(2) 3_666 . . . ?
Cl2 Sb P1 C11 -41.4(2) . . . . ?
Cl1 Sb P1 P4 -154.92(7) . . . . ?
P3 Sb P1 P4 -133.92(15) 3_666 . . . ?
Sb Sb P1 P4 -61.15(6) 3_666 . . . ?
Cl2 Sb P1 P4 86.11(6) . . . . ?
Cl1 Sb P1 P2 -61.36(7) . . . . ?
P3 Sb P1 P2 -40.4(2) 3_666 . . . ?
Sb Sb P1 P2 32.41(6) 3_666 . . . ?
Cl2 Sb P1 P2 179.68(7) . . . . ?
C11 P1 P2 C21 -106.0(3) . . . . ?
P4 P1 P2 C21 144.83(17) . . . . ?
Sb P1 P2 C21 33.99(18) . . . . ?
C11 P1 P2 P3 153.5(2) . . . . ?
P4 P1 P2 P3 44.32(6) . . . . ?
Sb P1 P2 P3 -66.53(6) . . . . ?
C21 P2 P3 C31 99.0(2) . . . . ?
P1 P2 P3 C31 -154.85(18) . . . . ?
C21 P2 P3 P4 -150.36(17) . . . . ?
P1 P2 P3 P4 -44.26(6) . . . . ?
C21 P2 P3 Sb -31.07(17) . . . 3_666 ?
P1 P2 P3 Sb 75.03(6) . . . 3_666 ?
C11 P1 P4 C41 96.2(3) . . . . ?
P2 P1 P4 C41 -151.59(17) . . . . ?
Sb P1 P4 C41 -34.14(17) . . . . ?
C11 P1 P4 P3 -156.4(2) . . . . ?
P2 P1 P4 P3 -44.23(6) . . . . ?
Sb P1 P4 P3 73.22(6) . . . . ?
C31 P3 P4 C41 -104.8(2) . . . . ?
P2 P3 P4 C41 146.44(17) . . . . ?
Sb P3 P4 C41 40.65(18) 3_666 . . . ?
C31 P3 P4 P1 153.02(17) . . . . ?
P2 P3 P4 P1 44.28(6) . . . . ?
Sb P3 P4 P1 -61.51(7) 3_666 . . . ?
P4 P1 C11 C16B 22.8(8) . . . . ?
P2 P1 C11 C16B -68.1(8) . . . . ?
Sb P1 C11 C16B 151.0(7) . . . . ?
P4 P1 C11 C12A 179.8(7) . . . . ?
P2 P1 C11 C12A 88.8(8) . . . . ?
Sb P1 C11 C12A -52.1(8) . . . . ?
P4 P1 C11 C12B 150.1(6) . . . . ?
P2 P1 C11 C12B 59.2(7) . . . . ?
Sb P1 C11 C12B -81.7(7) . . . . ?
P4 P1 C11 C16A 53.6(7) . . . . ?
P2 P1 C11 C16A -37.4(7) . . . . ?
Sb P1 C11 C16A -178.3(6) . . . . ?
C16A C11 C12A C13A -60.0(14) . . . . ?
P1 C11 C12A C13A 172.3(9) . . . . ?
C11 C12A C13A C14A 57.7(17) . . . . ?
C12A C13A C14A C15A -55.0(18) . . . . ?
C13A C14A C15A C16A 53.4(19) . . . . ?
C14A C15A C16A C11 -54.9(17) . . . . ?
C12A C11 C16A C15A 60.2(13) . . . . ?
P1 C11 C16A C15A -172.2(9) . . . . ?
C16B C11 C12B C13B -58.1(14) . . . . ?
P1 C11 C12B C13B 174.0(9) . . . . ?
C11 C12B C13B C14B 58.6(15) . . . . ?
C12B C13B C14B C15B -71.6(19) . . . . ?
C13B C14B C15B C16B 73.9(19) . . . . ?
C12B C11 C16B C15B 60.9(14) . . . . ?
P1 C11 C16B C15B -174.7(10) . . . . ?
C14B C15B C16B C11 -69.5(18) . . . . ?
P3 P2 C21 C26 -70.1(4) . . . . ?
P1 P2 C21 C26 -151.8(3) . . . . ?
P3 P2 C21 C22 167.9(3) . . . . ?
P1 P2 C21 C22 86.2(4) . . . . ?
C26 C21 C22 C23 56.5(6) . . . . ?
P2 C21 C22 C23 177.0(4) . . . . ?
C21 C22 C23 C24 -55.7(7) . . . . ?
C22 C23 C24 C25 55.4(8) . . . . ?
C23 C24 C25 C26 -55.1(9) . . . . ?
C22 C21 C26 C25 -57.1(6) . . . . ?
P2 C21 C26 C25 -178.0(4) . . . . ?
C24 C25 C26 C21 55.7(8) . . . . ?
P2 P3 C31 C32 23.6(4) . . . . ?
P4 P3 C31 C32 -66.7(4) . . . . ?
Sb P3 C31 C32 147.3(4) 3_666 . . . ?
P2 P3 C31 C36 150.7(4) . . . . ?
P4 P3 C31 C36 60.5(4) . . . . ?
Sb P3 C31 C36 -85.5(4) 3_666 . . . ?
C36 C31 C32 C33 55.3(7) . . . . ?
P3 C31 C32 C33 -178.1(5) . . . . ?
C31 C32 C33 C34 -55.3(8) . . . . ?
C32 C33 C34 C35 56.3(9) . . . . ?
C33 C34 C35 C36 -56.6(9) . . . . ?
C32 C31 C36 C35 -55.0(7) . . . . ?
P3 C31 C36 C35 176.7(5) . . . . ?
C34 C35 C36 C31 55.5(9) . . . . ?
P1 P4 C41 C46 157.8(3) . . . . ?
P3 P4 C41 C46 75.3(3) . . . . ?
P1 P4 C41 C42 -82.3(3) . . . . ?
P3 P4 C41 C42 -164.8(3) . . . . ?
C46 C41 C42 C43 -56.5(5) . . . . ?
P4 C41 C42 C43 -176.1(4) . . . . ?
C41 C42 C43 C44 55.0(6) . . . . ?
C42 C43 C44 C45 -54.3(6) . . . . ?
C43 C44 C45 C46 54.8(6) . . . . ?
C44 C45 C46 C41 -56.3(6) . . . . ?
C42 C41 C46 C45 57.1(5) . . . . ?
P4 C41 C46 C45 174.3(4) . . . . ?
Cl1 Sb Cl2 Al 45.56(10) . . . . ?
P1 Sb Cl2 Al 124.18(9) . . . . ?
P3 Sb Cl2 Al -46.75(9) 3_666 . . . ?
Sb Sb Cl2 Al -164.57(6) 3_666 . . . ?
Sb Cl2 Al Cl5 -150.39(12) . . . . ?
Sb Cl2 Al Cl4 88.59(11) . . . . ?
Sb Cl2 Al Cl3 -28.63(12) . . . . ?
C16S C11S C12S C13S 0.0 . . . . ?
C10S C11S C12S C13S -178.0(12) . . . . ?
C11S C12S C13S C14S 0.0 . . . . ?
C12S C13S C14S C15S 0.0 . . . . ?
C13S C14S C15S C16S 0.0 . . . . ?
C14S C15S C16S C11S 0.0 . . . . ?
C12S C11S C16S C15S 0.0 . . . . ?
C10S C11S C16S C15S 178.1(12) . . . . ?
